data_7110151
loop_
_publ_author_name
'Tia Jacobs'
'Vincent J. Smith'
'Lynne H. Thomas'
'Leonard J. Barbour'

_publ_section_title
;
 Carbon dioxide entrapment in an organic molecular host
;
_journal_name_full Chem.Commun.
_journal_page_first 85
_journal_paper_doi 10.1039/c3cc46784h
_journal_volume 50
_journal_year 2013
_chemical_formula_moiety 'C12 H10 O2, 0.055(C O2)'
_chemical_formula_sum 'C12.05 H10 O2.11'
_chemical_formula_weight 188.55
_chemical_name_common 2_36%CO2
_chemical_name_systematic
; 
 ? 
;
_space_group_IT_number 148
_symmetry_cell_setting trigonal
_symmetry_space_group_name_Hall '-R 3'
_symmetry_space_group_name_H-M 'R -3 :H'
_atom_sites_solution_hydrogens geom
_atom_sites_solution_primary direct
_atom_sites_solution_secondary difmap
_audit_creation_method SHELXL-97
_cell_angle_alpha 90.00
_cell_angle_beta 90.00
_cell_angle_gamma 120.00
_cell_formula_units_Z 18
_cell_length_a 29.000(4)
_cell_length_b 29.000(4)
_cell_length_c 5.8505(8)
_cell_measurement_reflns_used 1058
_cell_measurement_temperature 100(2)
_cell_measurement_theta_max 2.43
_cell_measurement_theta_min 24.07
_cell_volume 4261.1(10)
_computing_cell_refinement 'SAINT (Bruker, 2009)'
_computing_data_collection 'APEX2 (Bruker, 2009)'
_computing_data_reduction SAINT
_computing_molecular_graphics 'X-Seed (Barbour 2001)'
_computing_structure_refinement 'SHELXL (Sheldrick, 2008)'
_computing_structure_solution 'SHELXS (Sheldrick, 2008)'
_diffrn_ambient_temperature 100(2)
_diffrn_measured_fraction_theta_full 0.988
_diffrn_measured_fraction_theta_max 0.988
_diffrn_measurement_device_type 'Bruker Duo CCD Area Detector'
_diffrn_measurement_method '\w scans'
_diffrn_radiation_monochromator graphite
_diffrn_radiation_source 'fine-focus sealed tube'
_diffrn_radiation_type MoK\a
_diffrn_radiation_wavelength 0.71073
_diffrn_reflns_av_R_equivalents 0.1032
_diffrn_reflns_av_sigmaI/netI 0.0835
_diffrn_reflns_limit_h_max 37
_diffrn_reflns_limit_h_min -37
_diffrn_reflns_limit_k_max 37
_diffrn_reflns_limit_k_min -37
_diffrn_reflns_limit_l_max 7
_diffrn_reflns_limit_l_min -7
_diffrn_reflns_number 10595
_diffrn_reflns_theta_full 27.46
_diffrn_reflns_theta_max 27.46
_diffrn_reflns_theta_min 1.40
_exptl_absorpt_coefficient_mu 0.090
_exptl_absorpt_correction_T_max 0.9910
_exptl_absorpt_correction_T_min 0.9648
_exptl_absorpt_correction_type multi-scan
_exptl_absorpt_process_details 'SADABS (Bruker, 2009)'
_exptl_crystal_colour colourless
_exptl_crystal_density_diffrn 1.323
_exptl_crystal_density_method 'not measured'
_exptl_crystal_description needle
_exptl_crystal_F_000 1785
_exptl_crystal_size_max 0.40
_exptl_crystal_size_mid 0.10
_exptl_crystal_size_min 0.10
_refine_diff_density_max 0.202
_refine_diff_density_min -0.274
_refine_diff_density_rms 0.057
_refine_ls_extinction_method none
_refine_ls_goodness_of_fit_ref 1.026
_refine_ls_hydrogen_treatment mixed
_refine_ls_matrix_type full
_refine_ls_number_parameters 136
_refine_ls_number_reflns 2149
_refine_ls_number_restraints 0
_refine_ls_restrained_S_all 1.026
_refine_ls_R_factor_all 0.1030
_refine_ls_R_factor_gt 0.0522
_refine_ls_shift/su_max 0.000
_refine_ls_shift/su_mean 0.000
_refine_ls_structure_factor_coef Fsqd
_refine_ls_weighting_details 'calc w=1/[\s^2^(Fo^2^)+(0.0349P)^2^+4.3399P] where P=(Fo^2^+2Fc^2^)/3'
_refine_ls_weighting_scheme calc
_refine_ls_wR_factor_gt 0.1072
_refine_ls_wR_factor_ref 0.1278
_reflns_number_gt 1303
_reflns_number_total 2149
_reflns_threshold_expression >2sigma(I)
_cod_data_source_file c3cc46784h.txt
_cod_data_source_block C:\frames
_cod_original_cell_volume 4260.9(10)
_cod_original_sg_symbol_H-M 'R -3'
_cod_database_code 7110151

loop_
_symmetry_equiv_pos_as_xyz
'x, y, z'
'-y, x-y, z'
'-x+y, -x, z'
'x+2/3, y+1/3, z+1/3'
'-y+2/3, x-y+1/3, z+1/3'
'-x+y+2/3, -x+1/3, z+1/3'
'x+1/3, y+2/3, z+2/3'
'-y+1/3, x-y+2/3, z+2/3'
'-x+y+1/3, -x+2/3, z+2/3'
'-x, -y, -z'
'y, -x+y, -z'
'x-y, x, -z'
'-x+2/3, -y+1/3, -z+1/3'
'y+2/3, -x+y+1/3, -z+1/3'
'x-y+2/3, x+1/3, -z+1/3'
'-x+1/3, -y+2/3, -z+2/3'
'y+1/3, -x+y+2/3, -z+2/3'
'x-y+1/3, x+2/3, -z+2/3'

loop_
_atom_site_label
_atom_site_type_symbol
_atom_site_fract_x
_atom_site_fract_y
_atom_site_fract_z
_atom_site_U_iso_or_equiv
_atom_site_adp_type
_atom_site_occupancy
_atom_site_symmetry_multiplicity
_atom_site_calc_flag
_atom_site_refinement_flags
C1 C 0.47883(8) 0.59191(8) 0.6654(4) 0.0193(5) Uani 1 1 d .
C2 C 0.48140(8) 0.64062(8) 0.6914(4) 0.0214(5) Uani 1 1 d .
H2 H 0.4985 0.6622 0.8210 0.026 Uiso 1 1 calc R
C3 C 0.45884(8) 0.65751(8) 0.5263(4) 0.0204(5) Uani 1 1 d .
H3 H 0.4601 0.6907 0.5426 0.024 Uiso 1 1 calc R
O4 O 0.40973(6) 0.63934(6) 0.1703(3) 0.0216(4) Uani 1 1 d .
C4 C 0.43450(8) 0.62576(8) 0.3377(4) 0.0182(5) Uani 1 1 d .
H4 H 0.4182(11) 0.6742(12) 0.184(5) 0.052(9) Uiso 1 1 d .
C5 C 0.43271(8) 0.57727(8) 0.3115(4) 0.0203(5) Uani 1 1 d .
H5 H 0.4165 0.5560 0.1802 0.024 Uiso 1 1 calc R
C6 C 0.45470(9) 0.56024(9) 0.4775(4) 0.0224(5) Uani 1 1 d .
H6 H 0.4532 0.5269 0.4622 0.027 Uiso 1 1 calc R
O7 O 0.49793(6) 0.57409(6) 0.8455(3) 0.0237(4) Uani 1 1 d .
C8 C 0.54483(8) 0.57288(8) 0.8141(4) 0.0187(5) Uani 1 1 d .
C9 C 0.57582(8) 0.59068(8) 0.6199(4) 0.0204(5) Uani 1 1 d .
H9 H 0.5649 0.6034 0.4931 0.025 Uiso 1 1 calc R
C10 C 0.62343(9) 0.58967(9) 0.6127(4) 0.0252(5) Uani 1 1 d .
H10 H 0.6453 0.6021 0.4805 0.030 Uiso 1 1 calc R
C11 C 0.63894(9) 0.57066(9) 0.7964(4) 0.0251(5) Uani 1 1 d .
H11 H 0.6713 0.5700 0.7904 0.030 Uiso 1 1 calc R
C12 C 0.60703(9) 0.55251(9) 0.9896(4) 0.0239(5) Uani 1 1 d .
H12 H 0.6174 0.5390 1.1152 0.029 Uiso 1 1 calc R
C13 C 0.56028(8) 0.55394(8) 1.0002(4) 0.0216(5) Uani 1 1 d .
H13 H 0.5388 0.5421 1.1336 0.026 Uiso 1 1 calc R
C14 C 0.3333 0.6667 0.6667 0.079(9) Uani 0.32 6 d SP
O15 O 0.3333 0.6667 0.468(2) 0.081(4) Uani 0.32 3 d SP

loop_
_atom_site_aniso_label
_atom_site_aniso_U_11
_atom_site_aniso_U_22
_atom_site_aniso_U_33
_atom_site_aniso_U_23
_atom_site_aniso_U_13
_atom_site_aniso_U_12
C1 0.0152(11) 0.0205(11) 0.0227(12) 0.0054(10) 0.0045(9) 0.0092(9)
C2 0.0183(11) 0.0192(11) 0.0248(13) -0.0022(10) 0.0001(10) 0.0080(9)
C3 0.0167(11) 0.0142(10) 0.0281(13) 0.0007(10) 0.0037(10) 0.0061(9)
O4 0.0206(8) 0.0183(8) 0.0265(9) 0.0011(7) -0.0029(7) 0.0101(7)
C4 0.0133(10) 0.0185(11) 0.0210(12) 0.0043(10) 0.0036(9) 0.0066(9)
C5 0.0183(11) 0.0186(11) 0.0231(12) -0.0020(10) 0.0008(9) 0.0086(9)
C6 0.0226(12) 0.0192(11) 0.0256(13) 0.0012(10) 0.0048(10) 0.0107(10)
O7 0.0214(8) 0.0296(9) 0.0244(9) 0.0066(7) 0.0036(7) 0.0160(7)
C8 0.0159(11) 0.0150(10) 0.0250(12) -0.0026(9) 0.0007(9) 0.0075(9)
C9 0.0197(11) 0.0162(11) 0.0230(12) -0.0002(9) 0.0001(10) 0.0072(9)
C10 0.0209(12) 0.0232(12) 0.0266(13) -0.0043(10) 0.0039(10) 0.0074(10)
C11 0.0191(12) 0.0242(12) 0.0326(14) -0.0098(11) -0.0050(10) 0.0112(10)
C12 0.0249(12) 0.0222(12) 0.0260(13) -0.0037(10) -0.0052(10) 0.0129(10)
C13 0.0209(11) 0.0188(11) 0.0234(12) -0.0001(10) 0.0005(10) 0.0087(9)
C14 0.103(16) 0.103(16) 0.032(16) 0.000 0.000 0.052(8)
O15 0.097(7) 0.097(7) 0.050(8) 0.000 0.000 0.048(3)

loop_
_atom_type_symbol
_atom_type_description
_atom_type_scat_dispersion_real
_atom_type_scat_dispersion_imag
_atom_type_scat_source
C C 0.0033 0.0016 'International Tables Vol C Tables 4.2.6.8 and 6.1.1.4'
H H 0.0000 0.0000 'International Tables Vol C Tables 4.2.6.8 and 6.1.1.4'
O O 0.0106 0.0060 'International Tables Vol C Tables 4.2.6.8 and 6.1.1.4'

loop_
_geom_angle_atom_site_label_1
_geom_angle_atom_site_label_2
_geom_angle_atom_site_label_3
_geom_angle
C6 C1 C2 121.2(2)
C6 C1 O7 121.04(19)
C2 C1 O7 117.6(2)
C1 C2 C3 119.3(2)
C1 C2 H2 120.3
C3 C2 H2 120.3
C4 C3 C2 119.6(2)
C4 C3 H3 120.2
C2 C3 H3 120.2
C4 O4 H4 111.2(18)
O4 C4 C3 122.71(19)
O4 C4 C5 116.62(19)
C3 C4 C5 120.6(2)
C6 C5 C4 119.6(2)
C6 C5 H5 120.2
C4 C5 H5 120.2
C1 C6 C5 119.6(2)
C1 C6 H6 120.2
C5 C6 H6 120.2
C8 O7 C1 118.80(16)
C9 C8 O7 124.2(2)
C9 C8 C13 121.0(2)
O7 C8 C13 114.79(19)
C8 C9 C10 118.9(2)
C8 C9 H9 120.6
C10 C9 H9 120.6
C11 C10 C9 120.5(2)
C11 C10 H10 119.8
C9 C10 H10 119.8
C10 C11 C12 119.8(2)
C10 C11 H11 120.1
C12 C11 H11 120.1
C13 C12 C11 120.3(2)
C13 C12 H12 119.8
C11 C12 H12 119.8
C12 C13 C8 119.5(2)
C12 C13 H13 120.2
C8 C13 H13 120.2

loop_
_geom_bond_atom_site_label_1
_geom_bond_atom_site_label_2
_geom_bond_distance
_geom_bond_site_symmetry_2
C1 C6 1.378(3) .
C1 C2 1.385(3) .
C1 O7 1.404(3) .
C2 C3 1.386(3) .
C2 H2 0.9500 .
C3 C4 1.384(3) .
C3 H3 0.9500 .
O4 C4 1.383(3) .
O4 H4 0.92(3) .
C4 C5 1.390(3) .
C5 C6 1.381(3) .
C5 H5 0.9500 .
C6 H6 0.9500 .
O7 C8 1.390(2) .
C8 C9 1.379(3) .
C8 C13 1.390(3) .
C9 C10 1.396(3) .
C9 H9 0.9500 .
C10 C11 1.382(3) .
C10 H10 0.9500 .
C11 C12 1.387(3) .
C11 H11 0.9500 .
C12 C13 1.378(3) .
C12 H12 0.9500 .
C13 H13 0.9500 .
C14 O15 1.162(13) 13_566
C14 O15 1.162(13) .

loop_
_geom_hbond_atom_site_label_D
_geom_hbond_atom_site_label_H
_geom_hbond_atom_site_label_A
_geom_hbond_distance_DH
_geom_hbond_distance_HA
_geom_hbond_distance_DA
_geom_hbond_angle_DHA
_geom_hbond_site_symmetry_A
O4 H4 O4 0.92(3) 1.79(3) 2.7006(15) 171(3) 15

loop_
_geom_torsion_atom_site_label_1
_geom_torsion_atom_site_label_2
_geom_torsion_atom_site_label_3
_geom_torsion_atom_site_label_4
_geom_torsion
C6 C1 C2 C3 0.6(3)
O7 C1 C2 C3 -174.54(18)
C1 C2 C3 C4 -0.5(3)
C2 C3 C4 O4 177.89(19)
C2 C3 C4 C5 -0.4(3)
O4 C4 C5 C6 -177.27(19)
C3 C4 C5 C6 1.1(3)
C2 C1 C6 C5 0.1(3)
O7 C1 C6 C5 175.09(19)
C4 C5 C6 C1 -0.9(3)
C6 C1 O7 C8 75.1(3)
C2 C1 O7 C8 -109.8(2)
C1 O7 C8 C9 3.4(3)
C1 O7 C8 C13 -179.09(18)
O7 C8 C9 C10 177.06(19)
C13 C8 C9 C10 -0.3(3)
C8 C9 C10 C11 0.6(3)
C9 C10 C11 C12 -0.1(3)
C10 C11 C12 C13 -0.8(3)
C11 C12 C13 C8 1.1(3)
C9 C8 C13 C12 -0.6(3)
O7 C8 C13 C12 -178.15(18)
